data_7052287
loop_
_publ_author_name
'Kara, Hulya'
'Adams, Christopher J.'
'Orpen, A. Guy'
'Podesta, Thomas J.'

_publ_section_title
;
 Pyridinium boronic acid salts in crystal synthesis
;
_journal_issue 10
_journal_name_full 'New Journal of Chemistry'
_journal_page_first 1461
_journal_paper_doi 10.1039/b604729g
_journal_volume 30
_journal_year 2006
_chemical_formula_sum 'C14 H18 B2 N2 Ni O10 S4'
_chemical_formula_weight 582.87
_chemical_name_systematic
;
?
;
_space_group_IT_number 2
_symmetry_cell_setting triclinic
_symmetry_space_group_name_Hall '-P 1'
_symmetry_space_group_name_H-M 'P -1'
_atom_sites_solution_hydrogens geom
_atom_sites_solution_primary direct
_atom_sites_solution_secondary difmap
_audit_creation_method SHELXL-97
_cell_angle_alpha 94.368(2)
_cell_angle_beta 94.193(2)
_cell_angle_gamma 92.638(2)
_cell_formula_units_Z 2
_cell_length_a 7.2518(8)
_cell_length_b 7.4685(9)
_cell_length_c 20.571(2)
_cell_measurement_temperature 173(2)
_cell_volume 1106.4(2)
_computing_cell_refinement 'Bruker SMART'
_computing_data_collection 'Bruker SMART'
_computing_data_reduction 'Bruker SAINT'
_computing_molecular_graphics 'Bruker SHELXTL'
_computing_publication_material 'Bruker SHELXTL'
_computing_structure_refinement 'SHELXL-97 (Sheldrick, 1997)'
_computing_structure_solution 'SHELXS-97 (Sheldrick, 1990)'
_diffrn_ambient_temperature 173(2)
_diffrn_measured_fraction_theta_full 0.990
_diffrn_measured_fraction_theta_max 0.990
_diffrn_measurement_device_type 'CCD area detector'
_diffrn_measurement_method 'phi and omega scans'
_diffrn_radiation_monochromator graphite
_diffrn_radiation_source 'fine-focus sealed tube'
_diffrn_radiation_type MoK\a
_diffrn_radiation_wavelength 0.71073
_diffrn_reflns_av_R_equivalents 0.0227
_diffrn_reflns_av_sigmaI/netI 0.0293
_diffrn_reflns_limit_h_max 9
_diffrn_reflns_limit_h_min -9
_diffrn_reflns_limit_k_max 9
_diffrn_reflns_limit_k_min -9
_diffrn_reflns_limit_l_max 26
_diffrn_reflns_limit_l_min -26
_diffrn_reflns_number 11825
_diffrn_reflns_theta_full 27.47
_diffrn_reflns_theta_max 27.47
_diffrn_reflns_theta_min 1.99
_diffrn_standards_decay_% 0
_exptl_absorpt_coefficient_mu 1.310
_exptl_absorpt_correction_T_max 1
_exptl_absorpt_correction_T_min 0.852
_exptl_absorpt_correction_type multi-scan
_exptl_absorpt_process_details SADABS
_exptl_crystal_colour purple
_exptl_crystal_density_diffrn 1.750
_exptl_crystal_density_meas ?
_exptl_crystal_density_method .
_exptl_crystal_description block
_exptl_crystal_F_000 596
_exptl_crystal_size_max 0.30
_exptl_crystal_size_mid 0.30
_exptl_crystal_size_min 0.20
_refine_diff_density_max 0.396
_refine_diff_density_min -0.330
_refine_diff_density_rms 0.076
_refine_ls_extinction_method none
_refine_ls_goodness_of_fit_ref 1.041
_refine_ls_hydrogen_treatment mixed
_refine_ls_matrix_type full
_refine_ls_number_parameters 322
_refine_ls_number_reflns 5025
_refine_ls_number_restraints 0
_refine_ls_restrained_S_all 1.041
_refine_ls_R_factor_all 0.0357
_refine_ls_R_factor_gt 0.0266
_refine_ls_shift/su_max 0.002
_refine_ls_shift/su_mean 0.000
_refine_ls_structure_factor_coef Fsqd
_refine_ls_weighting_details 'calc w=1/[\s^2^(Fo^2^)+(0.0436P)^2^+0.0282P] where P=(Fo^2^+2Fc^2^)/3'
_refine_ls_weighting_scheme calc
_refine_ls_wR_factor_gt 0.0702
_refine_ls_wR_factor_ref 0.0747
_reflns_number_gt 4104
_reflns_number_total 5025
_reflns_threshold_expression >2sigma(I)
_cod_data_source_file b604729g.txt
_cod_data_source_block 2
_cod_depositor_comments
;
The following automatic conversions were performed:
'_symmetry_cell_setting' value 'Triclinic' changed to 'triclinic'
according to '/home/saulius/struct/CIF-dictionaries/cif_core.dic'
dictionary named 'cif_core.dic' version 2.4.1 from 2010-06-29.

Automatic conversion script
Id: cif_fix_enum 1527 2010-12-29 10:47:43Z saulius 
;
_cod_original_sg_symbol_H-M P-1
_cod_database_code 7052287

loop_
_symmetry_equiv_pos_as_xyz
'x, y, z'
'-x, -y, -z'

loop_
_atom_site_label
_atom_site_type_symbol
_atom_site_fract_x
_atom_site_fract_y
_atom_site_fract_z
_atom_site_U_iso_or_equiv
_atom_site_adp_type
_atom_site_occupancy
_atom_site_symmetry_multiplicity
_atom_site_calc_flag
_atom_site_refinement_flags
_atom_site_disorder_assembly
_atom_site_disorder_group
Ni1 Ni 0.00146(2) 0.01185(2) 0.244968(9) 0.01510(7) Uani 1 1 d . . .
S1 S -0.05187(5) -0.02583(5) 0.346266(19) 0.01932(10) Uani 1 1 d . . .
C1 C -0.1157(2) 0.1789(2) 0.37846(8) 0.0189(3) Uani 1 1 d . . .
O1 O -0.15674(17) 0.21059(16) 0.43486(5) 0.0268(3) Uani 1 1 d . . .
S2 S -0.07903(6) 0.28921(5) 0.252883(19) 0.02154(10) Uani 1 1 d . . .
C2 C -0.1237(2) 0.3340(2) 0.33282(7) 0.0179(3) Uani 1 1 d . . .
O2 O -0.16482(16) 0.48125(15) 0.35714(5) 0.0249(3) Uani 1 1 d . . .
S3 S 0.08782(6) -0.26346(5) 0.237739(19) 0.02128(10) Uani 1 1 d . . .
C3 C 0.1342(2) -0.3085(2) 0.15817(8) 0.0185(3) Uani 1 1 d . . .
O3 O 0.18147(17) -0.45356(16) 0.13433(6) 0.0269(3) Uani 1 1 d . . .
S4 S 0.04844(5) 0.04740(5) 0.142957(19) 0.01923(10) Uani 1 1 d . . .
C4 C 0.1179(2) -0.1561(2) 0.11165(8) 0.0186(3) Uani 1 1 d . . .
O4 O 0.15629(17) -0.18949(16) 0.05487(5) 0.0281(3) Uani 1 1 d . . .
N1 N 0.76202(18) 0.55004(19) 0.49115(7) 0.0218(3) Uani 1 1 d . . .
H1A H 0.7961 0.4698 0.4614 0.026 Uiso 1 1 calc R . .
C5 C 0.7164(2) 0.4952(2) 0.54890(8) 0.0235(4) Uani 1 1 d . . .
H5A H 0.7232 0.3726 0.5577 0.028 Uiso 1 1 calc R . .
C6 C 0.6594(2) 0.6201(2) 0.59529(8) 0.0225(3) Uani 1 1 d . . .
H6B H 0.6261 0.5826 0.6361 0.027 Uiso 1 1 calc R . .
C7 C 0.6503(2) 0.8003(2) 0.58294(7) 0.0179(3) Uani 1 1 d . . .
C8 C 0.7016(2) 0.8499(2) 0.52263(7) 0.0212(3) Uani 1 1 d . . .
H8A H 0.6981 0.9719 0.5128 0.025 Uiso 1 1 calc R . .
C9 C 0.7576(2) 0.7223(2) 0.47707(8) 0.0237(4) Uani 1 1 d . . .
H9A H 0.7928 0.7563 0.4360 0.028 Uiso 1 1 calc R . .
B1 B 0.5846(2) 0.9433(2) 0.63696(8) 0.0180(4) Uani 1 1 d . . .
O5 O 0.54556(18) 0.87608(16) 0.69378(6) 0.0253(3) Uani 1 1 d . . .
H5C H 0.519(3) 0.931(3) 0.7191(10) 0.030 Uiso 1 1 d . . .
O6 O 0.56740(16) 1.11503(16) 0.62174(6) 0.0238(3) Uani 1 1 d . . .
H6C H 0.534(3) 1.182(3) 0.6528(9) 0.029 Uiso 1 1 d . . .
N2 N 0.24477(18) 0.47329(18) 0.99875(6) 0.0211(3) Uani 1 1 d . . .
H2A H 0.2134 0.5570 1.0277 0.025 Uiso 1 1 calc R . .
C10 C 0.2610(2) 0.3055(2) 1.01648(8) 0.0238(4) Uani 1 1 d . . .
H10A H 0.2361 0.2779 1.0594 0.029 Uiso 1 1 calc R . .
C11 C 0.3139(2) 0.1734(2) 0.97245(7) 0.0210(3) Uani 1 1 d . . .
H11A H 0.3267 0.0547 0.9852 0.025 Uiso 1 1 calc R . .
C12 C 0.3488(2) 0.2127(2) 0.90917(7) 0.0168(3) Uani 1 1 d . . .
C13 C 0.3275(2) 0.3883(2) 0.89271(8) 0.0211(3) Uani 1 1 d . . .
H13A H 0.3494 0.4191 0.8499 0.025 Uiso 1 1 calc R . .
C14 C 0.2746(2) 0.5183(2) 0.93830(8) 0.0230(3) Uani 1 1 d . . .
H14A H 0.2596 0.6379 0.9269 0.028 Uiso 1 1 calc R . .
B2 B 0.4120(2) 0.0574(2) 0.85899(9) 0.0171(4) Uani 1 1 d . . .
O7 O 0.44113(18) 0.08420(16) 0.79603(6) 0.0223(3) Uani 1 1 d . . .
H7C H 0.422(3) 0.157(3) 0.7824(10) 0.027 Uiso 1 1 d . . .
O8 O 0.44452(16) -0.10379(16) 0.88197(6) 0.0224(3) Uani 1 1 d . . .
H2C H 0.483(2) -0.174(3) 0.8499(9) 0.027 Uiso 1 1 d . . .
O9 O 0.41997(18) 0.34841(16) 0.71860(6) 0.0232(3) Uani 1 1 d . . .
H4C H 0.334(3) 0.383(3) 0.7000(10) 0.028 Uiso 1 1 d . . .
H4D H 0.463(3) 0.423(3) 0.7364(9) 0.028 Uiso 1 1 d . . .
O10 O 0.41203(17) 0.35648(17) 0.20866(6) 0.0236(3) Uani 1 1 d . . .
H10C H 0.330(3) 0.396(3) 0.1917(10) 0.028 Uiso 1 1 d . . .
H10D H 0.377(3) 0.303(3) 0.2328(9) 0.028 Uiso 1 1 d . . .

loop_
_atom_site_aniso_label
_atom_site_aniso_U_11
_atom_site_aniso_U_22
_atom_site_aniso_U_33
_atom_site_aniso_U_23
_atom_site_aniso_U_13
_atom_site_aniso_U_12
Ni1 0.02001(12) 0.01169(12) 0.01377(11) -0.00219(8) 0.00521(7) 0.00157(8)
S1 0.0292(2) 0.0135(2) 0.01599(19) -0.00066(15) 0.00668(15) 0.00391(15)
C1 0.0205(8) 0.0179(8) 0.0180(8) -0.0018(6) 0.0026(6) 0.0023(6)
O1 0.0421(7) 0.0233(6) 0.0167(6) -0.0008(5) 0.0104(5) 0.0089(5)
S2 0.0353(2) 0.0142(2) 0.0162(2) -0.00039(15) 0.00824(16) 0.00526(16)
C2 0.0194(8) 0.0180(8) 0.0159(7) -0.0031(6) 0.0029(6) 0.0025(6)
O2 0.0386(7) 0.0166(6) 0.0202(6) -0.0028(5) 0.0060(5) 0.0101(5)
S3 0.0343(2) 0.0144(2) 0.01601(19) -0.00106(15) 0.00750(16) 0.00589(16)
C3 0.0183(8) 0.0181(8) 0.0185(8) -0.0024(6) 0.0014(6) 0.0025(6)
O3 0.0415(7) 0.0193(6) 0.0207(6) -0.0026(5) 0.0056(5) 0.0136(5)
S4 0.0283(2) 0.0136(2) 0.01634(19) -0.00084(15) 0.00686(15) 0.00305(16)
C4 0.0181(8) 0.0184(8) 0.0185(8) -0.0047(6) 0.0035(6) 0.0011(6)
O4 0.0455(7) 0.0229(6) 0.0174(6) 0.0001(5) 0.0110(5) 0.0081(5)
N1 0.0251(7) 0.0212(7) 0.0186(7) -0.0079(6) 0.0053(5) 0.0050(6)
C5 0.0303(9) 0.0165(8) 0.0237(9) -0.0015(7) 0.0051(7) 0.0016(7)
C6 0.0303(9) 0.0201(9) 0.0179(8) -0.0006(7) 0.0079(6) 0.0028(7)
C7 0.0182(8) 0.0202(8) 0.0148(7) -0.0028(6) 0.0015(6) 0.0025(6)
C8 0.0287(9) 0.0181(8) 0.0172(8) 0.0010(6) 0.0038(6) 0.0028(7)
C9 0.0285(9) 0.0262(9) 0.0166(8) -0.0005(7) 0.0052(6) 0.0016(7)
B1 0.0195(9) 0.0188(9) 0.0155(8) -0.0034(7) 0.0032(6) 0.0033(7)
O5 0.0406(7) 0.0199(7) 0.0173(6) -0.0006(5) 0.0121(5) 0.0097(5)
O6 0.0343(7) 0.0198(6) 0.0181(6) -0.0006(5) 0.0063(5) 0.0077(5)
N2 0.0257(7) 0.0195(7) 0.0177(7) -0.0068(6) 0.0070(5) 0.0027(6)
C10 0.0300(9) 0.0259(9) 0.0160(8) -0.0010(7) 0.0059(6) 0.0022(7)
C11 0.0293(9) 0.0179(8) 0.0166(8) 0.0021(6) 0.0038(6) 0.0032(7)
C12 0.0164(7) 0.0177(8) 0.0159(7) -0.0020(6) 0.0018(6) 0.0005(6)
C13 0.0280(9) 0.0190(8) 0.0169(8) -0.0007(6) 0.0080(6) 0.0028(7)
C14 0.0302(9) 0.0161(8) 0.0232(8) -0.0005(7) 0.0065(7) 0.0033(7)
B2 0.0170(8) 0.0161(9) 0.0177(8) -0.0026(7) 0.0028(6) 0.0012(7)
O7 0.0351(7) 0.0156(6) 0.0179(6) 0.0019(5) 0.0081(5) 0.0073(5)
O8 0.0317(6) 0.0179(6) 0.0188(6) 0.0003(5) 0.0073(5) 0.0073(5)
O9 0.0306(7) 0.0174(6) 0.0215(6) -0.0002(5) 0.0002(5) 0.0049(5)
O10 0.0303(7) 0.0178(6) 0.0237(7) 0.0043(5) 0.0034(5) 0.0047(5)

loop_
_atom_type_symbol
_atom_type_description
_atom_type_scat_dispersion_real
_atom_type_scat_dispersion_imag
_atom_type_scat_source
C C 0.0033 0.0016 'International Tables Vol C Tables 4.2.6.8 and 6.1.1.4'
H H 0.0000 0.0000 'International Tables Vol C Tables 4.2.6.8 and 6.1.1.4'
B B 0.0013 0.0007 'International Tables Vol C Tables 4.2.6.8 and 6.1.1.4'
N N 0.0061 0.0033 'International Tables Vol C Tables 4.2.6.8 and 6.1.1.4'
O O 0.0106 0.0060 'International Tables Vol C Tables 4.2.6.8 and 6.1.1.4'
S S 0.1246 0.1234 'International Tables Vol C Tables 4.2.6.8 and 6.1.1.4'
Ni Ni 0.3393 1.1124 'International Tables Vol C Tables 4.2.6.8 and 6.1.1.4'

loop_
_geom_angle_atom_site_label_1
_geom_angle_atom_site_label_2
_geom_angle_atom_site_label_3
_geom_angle
_geom_angle_site_symmetry_1
_geom_angle_site_symmetry_3
_geom_angle_publ_flag
S3 Ni1 S2 178.802(18) . . ?
S3 Ni1 S1 87.327(16) . . ?
S2 Ni1 S1 92.657(16) . . ?
S3 Ni1 S4 92.675(16) . . ?
S2 Ni1 S4 87.367(16) . . ?
S1 Ni1 S4 178.718(17) . . ?
C1 S1 Ni1 105.65(6) . . ?
O1 C1 C2 117.71(14) . . ?
O1 C1 S1 124.75(13) . . ?
C2 C1 S1 117.54(11) . . ?
C2 S2 Ni1 105.59(6) . . ?
O2 C2 C1 116.74(13) . . ?
O2 C2 S2 124.89(13) . . ?
C1 C2 S2 118.36(11) . . ?
C3 S3 Ni1 105.72(6) . . ?
O3 C3 C4 116.42(14) . . ?
O3 C3 S3 125.24(13) . . ?
C4 C3 S3 118.34(11) . . ?
C4 S4 Ni1 105.48(6) . . ?
O4 C4 C3 117.52(14) . . ?
O4 C4 S4 124.79(13) . . ?
C3 C4 S4 117.69(11) . . ?
C9 N1 C5 122.58(14) . . ?
N1 C5 C6 118.96(15) . . ?
C5 C6 C7 120.82(15) . . ?
C6 C7 C8 117.74(15) . . ?
C6 C7 B1 120.36(14) . . ?
C8 C7 B1 121.90(15) . . ?
C9 C8 C7 120.27(15) . . ?
N1 C9 C8 119.62(15) . . ?
O5 B1 O6 126.39(15) . . ?
O5 B1 C7 115.01(14) . . ?
O6 B1 C7 118.56(14) . . ?
C10 N2 C14 122.31(14) . . ?
N2 C10 C11 119.88(15) . . ?
C10 C11 C12 120.32(15) . . ?
C13 C12 C11 117.74(15) . . ?
C13 C12 B2 122.78(14) . . ?
C11 C12 B2 119.48(14) . . ?
C14 C13 C12 120.46(15) . . ?
N2 C14 C13 119.27(15) . . ?
O8 B2 O7 119.60(15) . . ?
O8 B2 C12 117.68(14) . . ?
O7 B2 C12 122.66(15) . . ?

loop_
_geom_bond_atom_site_label_1
_geom_bond_atom_site_label_2
_geom_bond_distance
_geom_bond_site_symmetry_2
_geom_bond_publ_flag
Ni1 S3 2.1743(5) . ?
Ni1 S2 2.1753(5) . ?
Ni1 S1 2.1836(5) . ?
Ni1 S4 2.1844(5) . ?
S1 C1 1.7164(17) . ?
C1 O1 1.2271(19) . ?
C1 C2 1.546(2) . ?
S2 C2 1.7103(16) . ?
C2 O2 1.2317(19) . ?
S3 C3 1.7067(16) . ?
C3 O3 1.2287(19) . ?
C3 C4 1.545(2) . ?
S4 C4 1.7171(16) . ?
C4 O4 1.2300(19) . ?
N1 C9 1.341(2) . ?
N1 C5 1.344(2) . ?
C5 C6 1.382(2) . ?
C6 C7 1.392(2) . ?
C7 C8 1.393(2) . ?
C7 B1 1.596(2) . ?
C8 C9 1.381(2) . ?
B1 O5 1.350(2) . ?
B1 O6 1.352(2) . ?
N2 C10 1.339(2) . ?
N2 C14 1.343(2) . ?
C10 C11 1.375(2) . ?
C11 C12 1.394(2) . ?
C12 C13 1.391(2) . ?
C12 B2 1.599(2) . ?
C13 C14 1.385(2) . ?
B2 O8 1.351(2) . ?
B2 O7 1.355(2) . ?

loop_
_geom_torsion_atom_site_label_1
_geom_torsion_atom_site_label_2
_geom_torsion_atom_site_label_3
_geom_torsion_atom_site_label_4
_geom_torsion
_geom_torsion_site_symmetry_1
_geom_torsion_site_symmetry_2
_geom_torsion_site_symmetry_3
_geom_torsion_site_symmetry_4
_geom_torsion_publ_flag
S3 Ni1 S1 C1 176.01(6) . . . . ?
S2 Ni1 S1 C1 -2.79(6) . . . . ?
S4 Ni1 S1 C1 -93.9(8) . . . . ?
Ni1 S1 C1 O1 180.00(13) . . . . ?
Ni1 S1 C1 C2 0.63(12) . . . . ?
S3 Ni1 S2 C2 -85.1(8) . . . . ?
S1 Ni1 S2 C2 4.07(6) . . . . ?
S4 Ni1 S2 C2 -177.21(6) . . . . ?
O1 C1 C2 O2 2.5(2) . . . . ?
S1 C1 C2 O2 -178.08(12) . . . . ?
O1 C1 C2 S2 -176.55(12) . . . . ?
S1 C1 C2 S2 2.87(17) . . . . ?
Ni1 S2 C2 O2 176.28(13) . . . . ?
Ni1 S2 C2 C1 -4.76(12) . . . . ?
S2 Ni1 S3 C3 -94.8(8) . . . . ?
S1 Ni1 S3 C3 175.95(6) . . . . ?
S4 Ni1 S3 C3 -2.76(6) . . . . ?
Ni1 S3 C3 O3 -177.51(13) . . . . ?
Ni1 S3 C3 C4 3.02(12) . . . . ?
S3 Ni1 S4 C4 2.06(5) . . . . ?
S2 Ni1 S4 C4 -179.14(5) . . . . ?
S1 Ni1 S4 C4 -88.0(8) . . . . ?
O3 C3 C4 O4 -1.3(2) . . . . ?
S3 C3 C4 O4 178.24(12) . . . . ?
O3 C3 C4 S4 178.93(12) . . . . ?
S3 C3 C4 S4 -1.56(16) . . . . ?
Ni1 S4 C4 O4 179.45(13) . . . . ?
Ni1 S4 C4 C3 -0.77(12) . . . . ?
C9 N1 C5 C6 1.2(2) . . . . ?
N1 C5 C6 C7 -0.4(2) . . . . ?
C5 C6 C7 C8 -0.4(2) . . . . ?
C5 C6 C7 B1 -179.91(14) . . . . ?
C6 C7 C8 C9 0.6(2) . . . . ?
B1 C7 C8 C9 -179.95(14) . . . . ?
C5 N1 C9 C8 -1.1(2) . . . . ?
C7 C8 C9 N1 0.1(2) . . . . ?
C6 C7 B1 O5 1.7(2) . . . . ?
C8 C7 B1 O5 -177.78(14) . . . . ?
C6 C7 B1 O6 -176.27(14) . . . . ?
C8 C7 B1 O6 4.3(2) . . . . ?
C14 N2 C10 C11 1.4(2) . . . . ?
N2 C10 C11 C12 -0.7(2) . . . . ?
C10 C11 C12 C13 -0.2(2) . . . . ?
C10 C11 C12 B2 179.38(14) . . . . ?
C11 C12 C13 C14 0.4(2) . . . . ?
B2 C12 C13 C14 -179.17(14) . . . . ?
C10 N2 C14 C13 -1.2(2) . . . . ?
C12 C13 C14 N2 0.3(2) . . . . ?
C13 C12 B2 O8 174.08(14) . . . . ?
C11 C12 B2 O8 -5.5(2) . . . . ?
C13 C12 B2 O7 -3.1(2) . . . . ?
C11 C12 B2 O7 177.31(15) . . . . ?
